data_4301037
loop_
_publ_author_name
'Newell, Rachel'
'Appel, Aaron'
'DuBois, D. L.'
'Rakowski DuBois, Mary'

_publ_section_title
;
 Studies of Bicarbonate Binding by Dinuclear and Mononuclear Ni(II) Complexes
;
_journal_coden_ASTM INOCAJ
_journal_issue 2
_journal_name_full 'Inorganic Chemistry'
_journal_page_first 365
_journal_page_last 373
_journal_paper_doi 10.1021/ic049202c
_journal_volume 44
_journal_year 2005
_chemical_formula_sum 'C73 H140 Cl4 N16 Ni4 O24'
_chemical_formula_weight 2002.65
_chemical_name_common '[Ni2(o-xyl-DMC2)(CO3)](ClO4)2(C2H5)2O(CH3)2CO'
_space_group_IT_number 2
_symmetry_cell_setting triclinic
_symmetry_space_group_name_Hall '-P 1'
_symmetry_space_group_name_H-M 'P -1'
_cell_angle_alpha 80.5260(10)
_cell_angle_beta 79.9220(10)
_cell_angle_gamma 83.1770(10)
_cell_formula_units_Z 2
_cell_length_a 8.4384(4)
_cell_length_b 12.2522(7)
_cell_length_c 22.1306(11)
_cell_measurement_temperature 143(2)
_cell_volume 2212.5(2)
_diffrn_ambient_temperature 143(2)
_exptl_crystal_density_diffrn 1.503
_cod_duplicate_entry 4308429
_cod_depositor_comments
;
The following automatic conversions were performed:
'_symmetry_cell_setting' value 'Triclinic' changed to 'triclinic'
according to '/home/saulius/struct/CIF-dictionaries/cif_core.dic'
dictionary named 'cif_core.dic' version 2.4.1 from 2010-06-29.

Automatic conversion script
Id: cif_fix_enum 1527 2010-12-29 10:47:43Z saulius 
;
_cod_database_code 4301037

loop_
_symmetry_equiv_pos_as_xyz
'x, y, z'
'-x, -y, -z'

loop_
_atom_site_label
_atom_site_type_symbol
_atom_site_fract_x
_atom_site_fract_y
_atom_site_fract_z
_atom_site_U_iso_or_equiv
_atom_site_adp_type
_atom_site_occupancy
_atom_site_symmetry_multiplicity
_atom_site_calc_flag
_atom_site_refinement_flags
_atom_site_disorder_assembly
_atom_site_disorder_group
Ni1 Ni 0.80085(9) 0.63926(6) 0.33959(3) 0.0249(2) Uani 1 1 d . . .
Ni2 Ni 0.49455(9) 1.08734(7) 0.23597(4) 0.0301(2) Uani 1 1 d . . .
N1 N 0.3604(6) 0.9968(5) 0.1953(3) 0.0364(13) Uani 1 1 d . . .
H1 H 0.3887 0.9221 0.2085 0.044 Uiso 1 1 calc R . .
N2 N 0.2846(6) 1.1103(5) 0.2988(3) 0.0392(14) Uani 1 1 d . . .
H2 H 0.2333 1.1801 0.2870 0.047 Uiso 1 1 calc R . .
N3 N 0.6150(6) 1.1923(4) 0.2719(2) 0.0340(12) Uani 1 1 d . . .
H3 H 0.5735 1.2648 0.2598 0.041 Uiso 1 1 calc R . .
N4 N 0.7013(6) 1.0766(4) 0.1701(2) 0.0279(11) Uani 1 1 d . . .
H4 H 0.7630 1.0130 0.1848 0.033 Uiso 1 1 calc R . .
N5 N 0.7433(6) 0.5769(4) 0.2655(2) 0.0300(12) Uani 1 1 d . . .
H5 H 0.6868 0.6349 0.2431 0.036 Uiso 1 1 calc R . .
N6 N 0.6007(6) 0.5653(4) 0.3918(2) 0.0297(12) Uani 1 1 d . . .
H6 H 0.6366 0.4991 0.4146 0.036 Uiso 1 1 calc R . .
N7 N 0.8613(6) 0.6890(4) 0.4169(2) 0.0333(12) Uani 1 1 d . . .
H7 H 0.9044 0.6266 0.4408 0.040 Uiso 1 1 calc R . .
N8 N 1.0157(5) 0.6969(4) 0.2923(2) 0.0290(12) Uani 1 1 d . . .
H8 H 0.9894 0.7676 0.2718 0.035 Uiso 1 1 calc R . .
C1 C 0.7443(9) 0.7924(5) 0.0857(3) 0.0391(16) Uani 1 1 d . . .
C2 C 0.8896(9) 0.7357(5) 0.1008(3) 0.0385(16) Uani 1 1 d . . .
C3 C 0.9916(11) 0.6821(6) 0.0554(3) 0.054(2) Uani 1 1 d . . .
H3A H 1.0926 0.6465 0.0647 0.065 Uiso 1 1 calc R . .
C4 C 0.9530(14) 0.6784(7) -0.0017(4) 0.075(3) Uani 1 1 d . . .
H4A H 1.0253 0.6411 -0.0313 0.090 Uiso 1 1 calc R . .
C5 C 0.8049(16) 0.7308(7) -0.0154(4) 0.087(4) Uani 1 1 d . . .
H5A H 0.7733 0.7272 -0.0541 0.104 Uiso 1 1 calc R . .
C6 C 0.7051(13) 0.7876(6) 0.0272(4) 0.065(3) Uani 1 1 d . . .
H6A H 0.6061 0.8249 0.0167 0.078 Uiso 1 1 calc R . .
C7 C 0.6249(8) 0.8580(5) 0.1298(3) 0.0364(15) Uani 1 1 d . . .
H7A H 0.6749 0.8606 0.1667 0.051 Uiso 1 1 calc R . .
H7B H 0.5277 0.8169 0.1440 0.051 Uiso 1 1 calc R . .
C8 C 0.5704(7) 0.9783(5) 0.1026(3) 0.0303(14) Uani 1 1 d . . .
H8A H 0.5760 0.9763 0.0572 0.042 Uiso 1 1 calc R . .
C9 C 0.6889(7) 1.0647(5) 0.1057(3) 0.0330(15) Uani 1 1 d . . .
H9 H 0.6414 1.1382 0.0866 0.046 Uiso 1 1 calc R . .
C10 C 0.8537(7) 1.0421(6) 0.0666(3) 0.0348(15) Uani 1 1 d . . .
H10A H 0.9179 1.1048 0.0638 0.049 Uiso 1 1 calc R . .
H10B H 0.8390 1.0327 0.0248 0.049 Uiso 1 1 calc R . .
H10C H 0.9100 0.9742 0.0859 0.049 Uiso 1 1 calc R . .
C11 C 0.7922(7) 1.1706(5) 0.1742(3) 0.0305(14) Uani 1 1 d . . .
H11A H 0.7442 1.2404 0.1523 0.043 Uiso 1 1 calc R . .
H11B H 0.9062 1.1575 0.1545 0.043 Uiso 1 1 calc R . .
C12 C 0.7837(7) 1.1796(6) 0.2423(3) 0.0353(15) Uani 1 1 d . . .
H12A H 0.8397 1.1120 0.2632 0.049 Uiso 1 1 calc R . .
H12B H 0.8388 1.2445 0.2462 0.049 Uiso 1 1 calc R . .
C13 C 0.5970(9) 1.1727(7) 0.3408(3) 0.0486(19) Uani 1 1 d . . .
H13A H 0.6612 1.2237 0.3547 0.068 Uiso 1 1 calc R . .
H13B H 0.6393 1.0955 0.3549 0.068 Uiso 1 1 calc R . .
C14 C 0.4203(9) 1.1916(7) 0.3699(4) 0.0492(19) Uani 1 1 d . . .
H14A H 0.4152 1.1945 0.4147 0.069 Uiso 1 1 calc R . .
H14B H 0.3752 1.2649 0.3508 0.069 Uiso 1 1 calc R . .
C15 C 0.3140(8) 1.1038(6) 0.3631(3) 0.0444(18) Uani 1 1 d . . .
H15A H 0.3665 1.0292 0.3765 0.062 Uiso 1 1 calc R . .
H15B H 0.2091 1.1133 0.3907 0.062 Uiso 1 1 calc R . .
C16 C 0.1819(8) 1.0253(6) 0.2915(3) 0.0450(18) Uani 1 1 d . . .
H16A H 0.0690 1.0438 0.3109 0.063 Uiso 1 1 calc R . .
H16B H 0.2209 0.9517 0.3124 0.063 Uiso 1 1 calc R . .
C17 C 0.1886(7) 1.0216(6) 0.2235(3) 0.0439(18) Uani 1 1 d . . .
H17A H 0.1228 0.9633 0.2179 0.061 Uiso 1 1 calc R . .
H17B H 0.1442 1.0940 0.2030 0.061 Uiso 1 1 calc R . .
C18 C 0.3909(7) 1.0131(5) 0.1258(3) 0.0358(16) Uani 1 1 d . . .
H18 H 0.3712 1.0945 0.1113 0.050 Uiso 1 1 calc R . .
C19 C 0.2803(8) 0.9544(7) 0.0971(3) 0.049(2) Uani 1 1 d . . .
H19A H 0.3035 0.8738 0.1072 0.069 Uiso 1 1 calc R . .
H19B H 0.2984 0.9759 0.0520 0.069 Uiso 1 1 calc R . .
H19C H 0.1674 0.9758 0.1137 0.069 Uiso 1 1 calc R . .
C20 C 0.9393(7) 0.7322(5) 0.1638(3) 0.0298(14) Uani 1 1 d . . .
H20A H 0.8447 0.7608 0.1920 0.042 Uiso 1 1 calc R . .
H20B H 1.0238 0.7840 0.1591 0.042 Uiso 1 1 calc R . .
C21 C 1.0043(8) 0.6173(5) 0.1957(3) 0.0339(15) Uani 1 1 d . . .
H21 H 1.0821 0.5843 0.1625 0.048 Uiso 1 1 calc R . .
C22 C 0.8796(7) 0.5317(5) 0.2200(3) 0.0324(14) Uani 1 1 d . . .
H22 H 0.9359 0.4655 0.2430 0.045 Uiso 1 1 calc R . .
C23 C 0.8174(9) 0.4919(6) 0.1674(3) 0.0419(17) Uani 1 1 d . . .
H23A H 0.7536 0.4288 0.1843 0.059 Uiso 1 1 calc R . .
H23B H 0.9092 0.4688 0.1371 0.059 Uiso 1 1 calc R . .
H23C H 0.7494 0.5525 0.1472 0.059 Uiso 1 1 calc R . .
C24 C 0.6254(8) 0.4923(6) 0.2933(3) 0.0374(15) Uani 1 1 d . . .
H24A H 0.6835 0.4215 0.3096 0.052 Uiso 1 1 calc R . .
H24B H 0.5647 0.4777 0.2614 0.052 Uiso 1 1 calc R . .
C25 C 0.5103(7) 0.5393(6) 0.3455(3) 0.0359(15) Uani 1 1 d . . .
H25A H 0.4481 0.6076 0.3283 0.050 Uiso 1 1 calc R . .
H25B H 0.4328 0.4846 0.3656 0.050 Uiso 1 1 calc R . .
C26 C 0.5002(8) 0.6355(6) 0.4351(3) 0.0376(16) Uani 1 1 d . . .
H26A H 0.4057 0.5963 0.4570 0.053 Uiso 1 1 calc R . .
H26B H 0.4595 0.7056 0.4111 0.053 Uiso 1 1 calc R . .
C27 C 0.5951(8) 0.6626(6) 0.4828(3) 0.0402(16) Uani 1 1 d . . .
H27A H 0.5180 0.6953 0.5156 0.056 Uiso 1 1 calc R . .
H27B H 0.6476 0.5924 0.5026 0.056 Uiso 1 1 calc R . .
C28 C 0.7238(8) 0.7420(6) 0.4565(3) 0.0391(16) Uani 1 1 d . . .
H28A H 0.6755 0.8084 0.4318 0.055 Uiso 1 1 calc R . .
H28B H 0.7635 0.7668 0.4911 0.055 Uiso 1 1 calc R . .
C29 C 0.9909(8) 0.7626(6) 0.3925(3) 0.0349(15) Uani 1 1 d . . .
H29A H 1.0503 0.7705 0.4261 0.049 Uiso 1 1 calc R . .
H29B H 0.9441 0.8372 0.3760 0.049 Uiso 1 1 calc R . .
C30 C 1.1055(7) 0.7119(6) 0.3411(3) 0.0350(15) Uani 1 1 d . . .
H30A H 1.1920 0.7612 0.3233 0.049 Uiso 1 1 calc R . .
H30B H 1.1566 0.6391 0.3584 0.049 Uiso 1 1 calc R . .
C31 C 1.1079(7) 0.6321(5) 0.2447(3) 0.0310(14) Uani 1 1 d . . .
H31 H 1.1372 0.5562 0.2666 0.043 Uiso 1 1 calc R . .
C32 C 1.2664(7) 0.6802(6) 0.2137(3) 0.0379(16) Uani 1 1 d . . .
H32A H 1.2436 0.7578 0.1957 0.053 Uiso 1 1 calc R . .
H32B H 1.3194 0.6372 0.1809 0.053 Uiso 1 1 calc R . .
H32C H 1.3376 0.6763 0.2447 0.053 Uiso 1 1 calc R . .
C33 C 0.6760(7) 0.8741(5) 0.2902(3) 0.0263(13) Uani 1 1 d . . .
O1 O 0.8135(5) 0.9037(3) 0.26374(19) 0.0318(10) Uani 1 1 d . . .
O2 O 0.6535(5) 0.7751(3) 0.3180(2) 0.0348(10) Uani 1 1 d . . .
O3 O 0.5473(5) 0.9450(3) 0.2902(2) 0.0354(10) Uani 1 1 d . . .
O4 O 0.1469(6) 1.3052(5) 0.2050(3) 0.0746(19) Uani 1 1 d . . .
O5 O 0.4131(6) 1.2454(4) 0.1672(2) 0.0447(12) Uani 1 1 d . . .
O6 O 0.2928(8) 1.4203(5) 0.1277(3) 0.078(2) Uani 1 1 d . . .
O7 O 0.3559(8) 1.3860(5) 0.2282(4) 0.090(3) Uani 1 1 d . . .
Cl1 Cl 0.9626(2) 0.38234(17) 0.40909(10) 0.0576(6) Uani 1 1 d D . .
Cl2 Cl 0.30177(18) 1.34195(13) 0.18224(8) 0.0360(4) Uani 1 1 d . . .
O8B O 0.8446(16) 0.3977(15) 0.4607(5) 0.048(5) Uiso 0.33 1 d PD . .
O8 O 1.0742(17) 0.2888(9) 0.4063(8) 0.045(4) Uiso 0.33 1 d PD . .
O8A O 0.974(3) 0.3032(19) 0.3690(11) 0.097(10) Uiso 0.33 1 d PD . .
O9B O 1.0928(18) 0.4168(19) 0.4304(10) 0.082(6) Uiso 0.33 1 d PD . .
O10B O 1.013(4) 0.2815(12) 0.3865(13) 0.079(7) Uiso 0.33 1 d PD . .
O9 O 0.8119(10) 0.3661(14) 0.4459(8) 0.029(4) Uiso 0.33 1 d PD . .
O9A O 1.1028(13) 0.3380(17) 0.4334(8) 0.062(5) Uiso 0.33 1 d PD . .
O10 O 0.982(4) 0.431(2) 0.4601(8) 0.111(8) Uiso 0.33 1 d PD . .
O10A O 0.8068(8) 0.3471(13) 0.4276(8) 0.041(5) Uiso 0.33 1 d PD . .
O11 O 0.9529(6) 0.4714(4) 0.3607(2) 0.0506(13) Uani 1 1 d . . .
O12 O 0.4070(18) 1.6597(13) 0.0530(8) 0.107(6) Uani 0.50 1 d P A -1
O13 O 0.010(3) 0.9673(12) 0.4940(8) 0.082(4) Uani 0.50 1 d P B -1
C34 C 0.588(2) 1.5035(18) 0.0300(10) 0.068(5) Uani 0.50 1 d P A -1
H34A H 0.6780 1.5182 -0.0038 0.095 Uiso 0.50 1 calc PR A -1
H34B H 0.5565 1.4286 0.0310 0.095 Uiso 0.50 1 calc PR A -1
H34C H 0.6207 1.5090 0.0696 0.095 Uiso 0.50 1 calc PR A -1
C35 C 0.451(2) 1.5845(15) 0.0198(8) 0.059(4) Uani 0.50 1 d P A -1
C36 C 0.355(2) 1.574(2) -0.0297(8) 0.075(6) Uani 0.50 1 d P A -1
H36A H 0.2711 1.5234 -0.0125 0.104 Uiso 0.50 1 calc PR A -1
H36B H 0.4264 1.5448 -0.0643 0.104 Uiso 0.50 1 calc PR A -1
H36C H 0.3034 1.6474 -0.0445 0.104 Uiso 0.50 1 calc PR A -1
C37 C 0.272(4) 0.879(3) 0.5020(12) 0.136(14) Uani 0.50 1 d P B -1
H37A H 0.2238 0.8077 0.5092 0.191 Uiso 0.50 1 calc PR B -1
H37B H 0.3711 0.8688 0.5206 0.191 Uiso 0.50 1 calc PR B -1
H37C H 0.2986 0.9030 0.4573 0.191 Uiso 0.50 1 calc PR B -1
C38 C 0.146(8) 0.970(5) 0.533(2) 0.22(5) Uani 0.50 1 d P B -1
H38A H 0.1109 0.9473 0.5779 0.309 Uiso 0.50 1 calc PR B -1
H38B H 0.1887 1.0441 0.5260 0.309 Uiso 0.50 1 calc PR B -1
C39 C -0.132(4) 1.050(3) 0.496(2) 0.112(15) Uani 0.50 1 d P B -1
H39A H -0.1494 1.0707 0.5378 0.156 Uiso 0.50 1 calc PR B -1
H39B H -0.0952 1.1157 0.4670 0.156 Uiso 0.50 1 calc PR B -1
C40 C -0.285(4) 1.041(3) 0.4841(16) 0.123(11) Uiso 0.50 1 d P B -1
H40A H -0.2947 1.0763 0.4416 0.172 Uiso 0.50 1 calc PR B -1
H40B H -0.3652 1.0791 0.5134 0.172 Uiso 0.50 1 calc PR B -1
H40C H -0.3045 0.9628 0.4891 0.172 Uiso 0.50 1 calc PR B -1

loop_
_atom_site_aniso_label
_atom_site_aniso_U_11
_atom_site_aniso_U_22
_atom_site_aniso_U_33
_atom_site_aniso_U_23
_atom_site_aniso_U_13
_atom_site_aniso_U_12
Ni1 0.0220(4) 0.0219(4) 0.0283(4) 0.0004(3) -0.0039(3) 0.0019(3)
Ni2 0.0188(4) 0.0265(5) 0.0405(5) 0.0029(3) -0.0022(3) 0.0011(3)
N1 0.017(3) 0.040(3) 0.048(3) 0.006(3) -0.005(2) -0.003(2)
N2 0.033(3) 0.030(3) 0.048(3) 0.004(3) 0.000(3) 0.003(2)
N3 0.029(3) 0.030(3) 0.040(3) -0.005(2) 0.001(2) 0.003(2)
N4 0.020(2) 0.025(3) 0.037(3) 0.001(2) -0.005(2) -0.002(2)
N5 0.023(3) 0.027(3) 0.039(3) -0.004(2) -0.005(2) 0.000(2)
N6 0.024(3) 0.026(3) 0.031(3) 0.006(2) 0.000(2) 0.005(2)
N7 0.032(3) 0.033(3) 0.032(3) 0.002(2) -0.004(2) -0.005(2)
N8 0.020(2) 0.026(3) 0.037(3) 0.001(2) -0.005(2) 0.007(2)
C1 0.060(4) 0.025(3) 0.034(4) 0.002(3) -0.018(3) -0.003(3)
C2 0.056(4) 0.027(4) 0.031(4) 0.000(3) -0.010(3) 0.003(3)
C3 0.086(6) 0.026(4) 0.039(4) 0.003(3) 0.003(4) 0.010(4)
C4 0.147(10) 0.036(5) 0.031(4) -0.003(3) 0.000(5) 0.010(5)
C5 0.193(12) 0.032(5) 0.043(5) -0.001(4) -0.051(6) -0.003(6)
C6 0.125(8) 0.029(4) 0.055(5) -0.009(4) -0.057(5) 0.005(5)
C7 0.034(3) 0.031(4) 0.045(4) 0.006(3) -0.019(3) -0.002(3)
C8 0.024(3) 0.028(3) 0.038(4) 0.008(3) -0.011(3) -0.005(3)
C9 0.025(3) 0.036(4) 0.038(4) -0.001(3) -0.007(3) -0.004(3)
C10 0.024(3) 0.035(4) 0.045(4) -0.006(3) -0.006(3) -0.001(3)
C11 0.024(3) 0.025(3) 0.041(4) 0.001(3) -0.004(3) -0.004(2)
C12 0.026(3) 0.033(4) 0.046(4) -0.003(3) -0.003(3) -0.006(3)
C13 0.042(4) 0.050(5) 0.054(5) -0.018(4) -0.006(3) 0.004(3)
C14 0.043(4) 0.049(5) 0.053(5) -0.016(4) 0.004(3) -0.002(3)
C15 0.039(4) 0.043(4) 0.042(4) 0.001(3) 0.010(3) 0.001(3)
C16 0.020(3) 0.045(4) 0.063(5) 0.003(4) 0.003(3) -0.003(3)
C17 0.018(3) 0.050(5) 0.058(5) 0.010(4) -0.005(3) -0.004(3)
C18 0.025(3) 0.030(4) 0.048(4) 0.015(3) -0.015(3) -0.003(3)
C19 0.042(4) 0.056(5) 0.053(5) 0.016(4) -0.030(4) -0.017(4)
C20 0.032(3) 0.025(3) 0.030(3) -0.001(3) -0.003(3) 0.002(3)
C21 0.035(4) 0.029(3) 0.033(3) -0.002(3) 0.000(3) 0.005(3)
C22 0.029(3) 0.028(3) 0.041(4) -0.010(3) -0.002(3) -0.001(3)
C23 0.052(4) 0.034(4) 0.040(4) -0.008(3) -0.007(3) -0.001(3)
C24 0.036(4) 0.034(4) 0.042(4) -0.003(3) -0.007(3) -0.010(3)
C25 0.028(3) 0.040(4) 0.040(4) -0.003(3) -0.005(3) -0.008(3)
C26 0.028(3) 0.038(4) 0.039(4) 0.000(3) 0.006(3) 0.004(3)
C27 0.044(4) 0.039(4) 0.034(4) -0.004(3) 0.003(3) -0.007(3)
C28 0.041(4) 0.048(4) 0.030(4) -0.015(3) 0.000(3) -0.005(3)
C29 0.036(4) 0.042(4) 0.029(3) -0.004(3) -0.012(3) -0.007(3)
C30 0.027(3) 0.037(4) 0.039(4) -0.001(3) -0.006(3) -0.001(3)
C31 0.027(3) 0.025(3) 0.036(4) 0.000(3) -0.002(3) 0.002(3)
C32 0.028(3) 0.044(4) 0.037(4) 0.004(3) -0.004(3) 0.004(3)
C33 0.028(3) 0.029(3) 0.020(3) -0.002(2) -0.003(2) 0.003(3)
O1 0.030(2) 0.022(2) 0.039(2) 0.0040(18) -0.0046(19) 0.0018(18)
O2 0.031(2) 0.026(2) 0.041(3) 0.006(2) -0.0037(19) 0.0051(18)
O3 0.029(2) 0.027(2) 0.043(3) 0.004(2) -0.0011(19) 0.0048(18)
O4 0.031(3) 0.053(4) 0.125(6) 0.009(4) -0.003(3) 0.009(3)
O5 0.041(3) 0.026(2) 0.058(3) 0.001(2) 0.002(2) 0.012(2)
O6 0.093(5) 0.050(4) 0.060(4) 0.022(3) 0.019(3) 0.034(3)
O7 0.102(5) 0.051(4) 0.145(6) -0.056(4) -0.085(5) 0.038(4)
Cl1 0.0446(10) 0.0493(12) 0.0651(13) 0.0226(9) -0.0113(9) 0.0114(9)
Cl2 0.0304(8) 0.0269(8) 0.0471(10) -0.0028(7) -0.0042(7) 0.0051(6)
O11 0.042(3) 0.042(3) 0.051(3) 0.015(2) 0.009(2) 0.013(2)
O12 0.076(10) 0.081(11) 0.163(16) -0.061(11) 0.034(10) -0.020(8)
O13 0.127(14) 0.060(12) 0.063(10) -0.025(9) 0.003(10) -0.028(14)
C34 0.048(11) 0.077(14) 0.073(13) 0.001(11) -0.004(9) 0.000(10)
C35 0.047(9) 0.062(11) 0.065(11) -0.017(9) 0.012(8) -0.018(8)
C36 0.059(12) 0.105(18) 0.048(11) 0.018(11) -0.008(9) -0.004(12)
C37 0.15(3) 0.20(4) 0.073(17) -0.02(2) 0.028(17) -0.13(3)
C38 0.30(9) 0.27(7) 0.16(4) -0.11(4) -0.04(5) -0.18(7)
C39 0.069(17) 0.079(19) 0.13(3) 0.060(19) 0.048(18) 0.016(16)

loop_
_geom_bond_atom_site_label_1
_geom_bond_atom_site_label_2
_geom_bond_distance
_geom_bond_site_symmetry_2
_geom_bond_publ_flag
Ni1 O2 2.000(4) . ?
Ni1 N8 2.068(5) . ?
Ni1 N7 2.070(5) . ?
Ni1 N5 2.071(5) . ?
Ni1 N6 2.084(5) . ?
Ni1 O11 2.315(5) . ?
Ni2 O3 1.998(4) . ?
Ni2 N3 2.061(5) . ?
Ni2 N2 2.073(5) . ?
Ni2 N4 2.075(5) . ?
Ni2 N1 2.075(6) . ?
Ni2 O5 2.371(4) . ?
N1 C17 1.492(8) . ?
N1 C18 1.498(8) . ?
N2 C15 1.475(9) . ?
N2 C16 1.477(9) . ?
N3 C12 1.461(8) . ?
N3 C13 1.489(9) . ?
N4 C9 1.478(8) . ?
N4 C11 1.480(8) . ?
N5 C24 1.504(8) . ?
N5 C22 1.507(8) . ?
N6 C25 1.475(8) . ?
N6 C26 1.480(8) . ?
N7 C29 1.472(8) . ?
N7 C28 1.479(8) . ?
N8 C30 1.469(8) . ?
N8 C31 1.480(8) . ?
C1 C2 1.401(9) . ?
C1 C6 1.403(9) . ?
C1 C7 1.528(9) . ?
C2 C3 1.400(10) . ?
C2 C20 1.517(8) . ?
C3 C4 1.368(11) . ?
C4 C5 1.394(15) . ?
C5 C6 1.371(13) . ?
C7 C8 1.546(8) . ?
C8 C18 1.545(8) . ?
C8 C9 1.558(9) . ?
C9 C10 1.526(8) . ?
C11 C12 1.518(9) . ?
C13 C14 1.524(10) . ?
C14 C15 1.521(10) . ?
C16 C17 1.504(10) . ?
C18 C19 1.519(9) . ?
C20 C21 1.552(8) . ?
C21 C22 1.541(9) . ?
C21 C31 1.551(9) . ?
C22 C23 1.526(9) . ?
C24 C25 1.517(9) . ?
C26 C27 1.531(9) . ?
C27 C28 1.519(10) . ?
C29 C30 1.523(9) . ?
C31 C32 1.529(9) . ?
C33 O1 1.270(7) . ?
C33 O2 1.286(7) . ?
C33 O3 1.307(7) . ?
O4 Cl2 1.414(6) . ?
O5 Cl2 1.466(4) . ?
O6 Cl2 1.421(5) . ?
O7 Cl2 1.391(6) . ?
Cl1 O8 1.397(2) . ?
Cl1 O9A 1.399(2) . ?
Cl1 O8B 1.400(2) . ?
Cl1 O10B 1.401(2) . ?
Cl1 O9 1.402(2) . ?
Cl1 O10 1.402(2) . ?
Cl1 O9B 1.402(2) . ?
Cl1 O8A 1.403(2) . ?
Cl1 O11 1.403(5) . ?
Cl1 O10A 1.404(2) . ?
O8B O9 0.66(2) . ?
O8B O10A 1.14(2) . ?
O8B O10 1.27(3) . ?
O8 O10B 0.75(3) . ?
O8 O9A 0.99(2) . ?
O8 O8A 1.26(3) . ?
O8 O9B 1.77(2) . ?
O8A O10B 0.57(4) . ?
O9B O9A 0.95(2) . ?
O9B O10 1.06(3) . ?
O10B O9A 1.66(3) . ?
O9 O10A 0.51(2) . ?
O9 O10 1.82(3) . ?
O9A O10 1.56(3) . ?
O12 C35 1.25(2) . ?
O13 C39 1.48(5) . ?
O13 C38 1.56(7) . ?
C34 C35 1.45(2) . ?
C35 C36 1.50(3) . ?
C37 C38 1.61(7) . ?
C39 C40 1.38(6) . ?
